data_4071036
loop_
_publ_author_name
'Aharonovich, Sinai'
'Kapon, Moshe'
'Botoshanski, Mark'
'Eisen, Moris S.'

_publ_section_title
;
 N,N&#x2032;-Bis-Silylated Lithium Aryl Amidinates: Synthesis,
 Characterization, and the Gradual Transition of Coordination Mode from \s
 Toward \p Originated by Crystal Packing Interactions
;
_journal_issue 8
_journal_name_full Organometallics
_journal_page_first 1869
_journal_paper_doi 10.1021/om701216p
_journal_volume 27
_journal_year 2008
_chemical_formula_moiety 'C18 H38 Li N5 Si2'
_chemical_formula_sum 'C18 H38 Li N5 Si2'
_chemical_formula_weight 387.65
_chemical_name_common 'Moris-158 (tidimtmda)'
_chemical_name_systematic
; 
 ? 
;
_space_group_IT_number 14
_symmetry_cell_setting monoclinic
_symmetry_space_group_name_Hall '-P 2yn'
_symmetry_space_group_name_H-M 'P 1 21/n 1'
_atom_sites_solution_hydrogens geom
_atom_sites_solution_primary direct
_atom_sites_solution_secondary difmap
_audit_creation_method SHELXL-97
_cell_angle_alpha 90.00
_cell_angle_beta 100.61(3)
_cell_angle_gamma 90.00
_cell_formula_units_Z 4
_cell_length_a 10.505(2)
_cell_length_b 17.673(3)
_cell_length_c 13.865(3)
_cell_measurement_reflns_used 9950
_cell_measurement_temperature 230(1)
_cell_measurement_theta_max 27.485
_cell_measurement_theta_min 1.89
_cell_volume 2530.1(9)
_computing_cell_refinement 'HKL Scalepack (Otwinowski & Minor 1997)'
_computing_data_collection 'Nonius (1997), KappaCCD Collect Program'
_computing_data_reduction
;
HKL Denzo and Scalepack (Otwinowski & Minor 1997)
;
_computing_molecular_graphics
;
Molecular Structure Corporation (1999). 
ORTEP. TEXRAY Structure Analysis Package. 
MSC, 3200 Research Forest Drive, The 
Woodlands,TX 77381, USA.
;
_computing_publication_material 'SHELXL-97 (Sheldrick, 1997)'
_computing_structure_refinement 'SHELXL-97 (Sheldrick, 1997)'
_computing_structure_solution
;
S.Mackay, C.J.Gilmore, C.Edwards, M. Tremayne, N. Stuart, K.Shankland 
"maXus": a computer program for the solution and refinement of crystal 
structures from diffraction data University of Glasgow, Scotland, UK, 
Nonius BV, Delft, The Netherlands and MacScience Co. Ltd.,
Yokohama, Japan (1998)
;
_diffrn_ambient_temperature 230(1)
_diffrn_measured_fraction_theta_full 0.999
_diffrn_measured_fraction_theta_max 0.999
_diffrn_measurement_device_type 'Nonius KappaCCD'
_diffrn_measurement_method 'phi- and omega-scans'
_diffrn_radiation_monochromator graphite
_diffrn_radiation_source 'fine-focus sealed tube'
_diffrn_radiation_type MoK\a
_diffrn_radiation_wavelength 0.71073
_diffrn_reflns_av_R_equivalents 0.0289
_diffrn_reflns_av_sigmaI/netI 0.0523
_diffrn_reflns_limit_h_max 12
_diffrn_reflns_limit_h_min -12
_diffrn_reflns_limit_k_max 19
_diffrn_reflns_limit_k_min -21
_diffrn_reflns_limit_l_max 16
_diffrn_reflns_limit_l_min -16
_diffrn_reflns_number 7856
_diffrn_reflns_theta_full 25.05
_diffrn_reflns_theta_max 25.05
_diffrn_reflns_theta_min 1.89
_diffrn_standards_number 0
_exptl_absorpt_coefficient_mu 0.150
_exptl_absorpt_correction_type none
_exptl_crystal_colour colorless
_exptl_crystal_density_diffrn 1.018
_exptl_crystal_density_method 'not measured'
_exptl_crystal_description plate
_exptl_crystal_F_000 848
_exptl_crystal_size_max 0.23
_exptl_crystal_size_mid 0.21
_exptl_crystal_size_min 0.06
_refine_diff_density_max 0.182
_refine_diff_density_min -0.188
_refine_diff_density_rms 0.034
_refine_ls_extinction_method none
_refine_ls_goodness_of_fit_ref 1.048
_refine_ls_hydrogen_treatment constr
_refine_ls_matrix_type full
_refine_ls_number_parameters 235
_refine_ls_number_reflns 4490
_refine_ls_number_restraints 0
_refine_ls_restrained_S_all 1.048
_refine_ls_R_factor_all 0.0764
_refine_ls_R_factor_gt 0.0445
_refine_ls_shift/su_max 0.000
_refine_ls_shift/su_mean 0.000
_refine_ls_structure_factor_coef Fsqd
_refine_ls_weighting_details 'calc w=1/[\s^2^(Fo^2^)+(0.0612P)^2^+0.0012P] where P=(Fo^2^+2Fc^2^)/3'
_refine_ls_weighting_scheme calc
_refine_ls_wR_factor_gt 0.1138
_refine_ls_wR_factor_ref 0.1220
_reflns_number_gt 2947
_reflns_number_total 4490
_reflns_threshold_expression >2sigma(I)
_cod_data_source_file om701216p-file003.cif
_cod_data_source_block complex9
_cod_original_cell_volume 2530.1(8)
_cod_original_sg_symbol_H-M 'P 21/n'
_cod_database_code 4071036

loop_
_symmetry_equiv_pos_as_xyz
'x, y, z'
'-x+1/2, y+1/2, -z+1/2'
'-x, -y, -z'
'x-1/2, -y-1/2, z-1/2'

loop_
_atom_site_label
_atom_site_type_symbol
_atom_site_fract_x
_atom_site_fract_y
_atom_site_fract_z
_atom_site_U_iso_or_equiv
_atom_site_adp_type
_atom_site_occupancy
_atom_site_symmetry_multiplicity
_atom_site_calc_flag
_atom_site_refinement_flags
Si1 Si 0.90397(5) 0.02692(4) 0.68042(4) 0.0505(2) Uani 1 1 d .
Si2 Si 0.65678(5) 0.18171(4) 0.94210(4) 0.0532(2) Uani 1 1 d .
N1 N 0.87467(14) 0.07789(10) 0.77804(11) 0.0458(4) Uani 1 1 d .
N2 N 0.60704(16) 0.10400(12) 0.65509(13) 0.0634(5) Uani 1 1 d .
N3 N 0.77264(14) 0.13969(10) 0.88935(11) 0.0473(4) Uani 1 1 d .
N4 N 1.05481(17) 0.24210(11) 0.84215(12) 0.0566(5) Uani 1 1 d .
N5 N 1.12222(17) 0.14030(13) 1.00607(13) 0.0654(5) Uani 1 1 d .
C1 C 1.0709(2) -0.01206(16) 0.71788(18) 0.0729(7) Uani 1 1 d .
H1A H 1.1312 0.0291 0.7376 0.109 Uiso 1 1 calc R
H1B H 1.0953 -0.0389 0.6630 0.109 Uiso 1 1 calc R
H1C H 1.0728 -0.0466 0.7725 0.109 Uiso 1 1 calc R
C2 C 0.9028(2) 0.08727(16) 0.56920(16) 0.0771(8) Uani 1 1 d .
H2A H 0.8168 0.1079 0.5476 0.116 Uiso 1 1 calc R
H2B H 0.9267 0.0568 0.5171 0.116 Uiso 1 1 calc R
H2C H 0.9644 0.1283 0.5853 0.116 Uiso 1 1 calc R
C3 C 0.7930(2) -0.05489(14) 0.64323(18) 0.0730(7) Uani 1 1 d .
H3A H 0.7050 -0.0366 0.6233 0.109 Uiso 1 1 calc R
H3B H 0.7969 -0.0892 0.6982 0.109 Uiso 1 1 calc R
H3C H 0.8194 -0.0813 0.5888 0.109 Uiso 1 1 calc R
C4 C 0.76745(17) 0.09947(12) 0.80766(14) 0.0430(5) Uani 1 1 d .
C5 C 0.63731(17) 0.07777(12) 0.74799(14) 0.0438(5) Uani 1 1 d .
C6 C 0.55513(18) 0.03209(12) 0.78782(15) 0.0499(5) Uani 1 1 d .
H6 H 0.5787 0.0145 0.8526 0.060 Uiso 1 1 calc R
C7 C 0.4378(2) 0.01220(15) 0.73204(19) 0.0669(7) Uani 1 1 d .
H7 H 0.3811 -0.0196 0.7583 0.080 Uiso 1 1 calc R
C8 C 0.4040(2) 0.03863(16) 0.63868(19) 0.0759(8) Uani 1 1 d .
H8 H 0.3234 0.0263 0.6001 0.091 Uiso 1 1 calc R
C9 C 0.4903(2) 0.08363(16) 0.60236(17) 0.0743(8) Uani 1 1 d .
H9 H 0.4674 0.1013 0.5375 0.089 Uiso 1 1 calc R
C10 C 0.5209(2) 0.22606(16) 0.8543(2) 0.0811(8) Uani 1 1 d .
H10A H 0.4755 0.1874 0.8115 0.122 Uiso 1 1 calc R
H10B H 0.5554 0.2637 0.8151 0.122 Uiso 1 1 calc R
H10C H 0.4614 0.2501 0.8906 0.122 Uiso 1 1 calc R
C11 C 0.5887(2) 0.11596(16) 1.02532(18) 0.0809(8) Uani 1 1 d .
H11A H 0.6590 0.0927 1.0708 0.121 Uiso 1 1 calc R
H11B H 0.5381 0.0770 0.9866 0.121 Uiso 1 1 calc R
H11C H 0.5339 0.1441 1.0617 0.121 Uiso 1 1 calc R
C12 C 0.7367(2) 0.25926(15) 1.02143(18) 0.0732(7) Uani 1 1 d .
H12A H 0.8086 0.2389 1.0682 0.110 Uiso 1 1 calc R
H12B H 0.6747 0.2823 1.0564 0.110 Uiso 1 1 calc R
H12C H 0.7685 0.2971 0.9811 0.110 Uiso 1 1 calc R
C13 C 1.1463(3) 0.26378(16) 0.92942(19) 0.0809(8) Uani 1 1 d .
H13A H 1.1004 0.2909 0.9743 0.097 Uiso 1 1 calc R
H13B H 1.2109 0.2982 0.9109 0.097 Uiso 1 1 calc R
C14 C 1.2133(2) 0.19665(18) 0.9807(2) 0.0863(8) Uani 1 1 d .
H14A H 1.2671 0.1730 0.9385 0.104 Uiso 1 1 calc R
H14B H 1.2706 0.2134 1.0409 0.104 Uiso 1 1 calc R
C15 C 0.9608(3) 0.30245(18) 0.8111(2) 0.1068(11) Uani 1 1 d .
H15A H 0.9154 0.3142 0.8641 0.160 Uiso 1 1 calc R
H15B H 0.8991 0.2859 0.7542 0.160 Uiso 1 1 calc R
H15C H 1.0056 0.3472 0.7945 0.160 Uiso 1 1 calc R
C16 C 1.1215(3) 0.22461(18) 0.7614(2) 0.0926(9) Uani 1 1 d .
H16A H 1.0585 0.2102 0.7040 0.139 Uiso 1 1 calc R
H16B H 1.1814 0.1831 0.7802 0.139 Uiso 1 1 calc R
H16C H 1.1689 0.2688 0.7463 0.139 Uiso 1 1 calc R
C17 C 1.0756(3) 0.1631(2) 1.0946(2) 0.1223(14) Uani 1 1 d .
H17A H 1.0325 0.2117 1.0838 0.183 Uiso 1 1 calc R
H17B H 1.1483 0.1671 1.1488 0.183 Uiso 1 1 calc R
H17C H 1.0151 0.1255 1.1102 0.183 Uiso 1 1 calc R
C18 C 1.1867(3) 0.0674(2) 1.0207(3) 0.1261(13) Uani 1 1 d .
H18A H 1.2152 0.0523 0.9609 0.189 Uiso 1 1 calc R
H18B H 1.1270 0.0299 1.0376 0.189 Uiso 1 1 calc R
H18C H 1.2611 0.0713 1.0735 0.189 Uiso 1 1 calc R
Li1 Li 0.9661(3) 0.1448(2) 0.8867(2) 0.0494(8) Uani 1 1 d .

loop_
_atom_site_aniso_label
_atom_site_aniso_U_11
_atom_site_aniso_U_22
_atom_site_aniso_U_33
_atom_site_aniso_U_23
_atom_site_aniso_U_13
_atom_site_aniso_U_12
Si1 0.0479(3) 0.0601(4) 0.0438(3) -0.0074(3) 0.0089(3) 0.0008(3)
Si2 0.0466(3) 0.0610(4) 0.0574(4) 0.0013(3) 0.0238(3) 0.0025(3)
N1 0.0349(8) 0.0596(12) 0.0437(9) -0.0063(8) 0.0096(7) -0.0012(8)
N2 0.0514(11) 0.0785(15) 0.0565(12) 0.0164(10) -0.0004(9) -0.0073(10)
N3 0.0394(9) 0.0615(12) 0.0420(9) -0.0043(9) 0.0102(7) 0.0002(8)
N4 0.0597(11) 0.0623(13) 0.0484(10) 0.0031(9) 0.0115(9) -0.0017(10)
N5 0.0546(11) 0.0795(15) 0.0590(12) 0.0154(11) 0.0021(9) 0.0036(11)
C1 0.0564(14) 0.094(2) 0.0704(15) -0.0131(14) 0.0167(12) 0.0152(14)
C2 0.0913(18) 0.092(2) 0.0523(14) -0.0027(14) 0.0236(13) -0.0020(16)
C3 0.0801(16) 0.0626(17) 0.0730(16) -0.0125(13) 0.0054(13) -0.0010(14)
C4 0.0366(10) 0.0481(13) 0.0437(11) 0.0073(10) 0.0058(9) -0.0015(9)
C5 0.0361(10) 0.0492(13) 0.0453(11) 0.0046(10) 0.0059(9) 0.0017(9)
C6 0.0429(11) 0.0574(15) 0.0487(12) 0.0102(11) 0.0064(10) 0.0001(10)
C7 0.0458(13) 0.0737(18) 0.0813(17) 0.0120(14) 0.0117(12) -0.0091(12)
C8 0.0461(13) 0.096(2) 0.0764(17) 0.0111(16) -0.0122(12) -0.0129(13)
C9 0.0531(14) 0.102(2) 0.0591(14) 0.0236(14) -0.0135(12) -0.0093(14)
C10 0.0622(15) 0.086(2) 0.098(2) 0.0073(16) 0.0224(14) 0.0197(14)
C11 0.0894(18) 0.086(2) 0.0803(18) 0.0014(15) 0.0493(16) -0.0052(15)
C12 0.0770(16) 0.0758(18) 0.0746(16) -0.0112(14) 0.0342(14) 0.0027(14)
C13 0.0902(19) 0.077(2) 0.0723(18) -0.0025(15) 0.0055(15) -0.0260(16)
C14 0.0572(15) 0.110(2) 0.0804(18) 0.0052(18) -0.0154(14) -0.0183(16)
C15 0.109(2) 0.093(2) 0.120(3) 0.042(2) 0.028(2) 0.032(2)
C16 0.104(2) 0.112(3) 0.0724(18) -0.0063(16) 0.0447(17) -0.0193(19)
C17 0.110(2) 0.200(4) 0.0558(17) 0.020(2) 0.0139(17) 0.010(3)
C18 0.105(2) 0.104(3) 0.156(3) 0.041(3) -0.010(2) 0.029(2)
Li1 0.0387(17) 0.062(2) 0.0466(19) -0.0004(17) 0.0043(15) -0.0026(16)

loop_
_atom_type_symbol
_atom_type_description
_atom_type_scat_dispersion_real
_atom_type_scat_dispersion_imag
_atom_type_scat_source
Si Si 0.0817 0.0704 'International Tables Vol C Tables 4.2.6.8 and 6.1.1.4'
C C 0.0033 0.0016 'International Tables Vol C Tables 4.2.6.8 and 6.1.1.4'
H H 0.0000 0.0000 'International Tables Vol C Tables 4.2.6.8 and 6.1.1.4'
N N 0.0061 0.0033 'International Tables Vol C Tables 4.2.6.8 and 6.1.1.4'
Li Li -0.0003 0.0001 'International Tables Vol C Tables 4.2.6.8 and 6.1.1.4'

loop_
_geom_angle_atom_site_label_1
_geom_angle_atom_site_label_2
_geom_angle_atom_site_label_3
_geom_angle
N1 Si1 C1 105.81(10)
N1 Si1 C3 115.73(9)
C1 Si1 C3 107.31(12)
N1 Si1 C2 112.27(11)
C1 Si1 C2 107.61(11)
C3 Si1 C2 107.70(12)
N3 Si2 C12 107.17(9)
N3 Si2 C10 115.07(10)
C12 Si2 C10 106.49(13)
N3 Si2 C11 112.27(11)
C12 Si2 C11 105.99(11)
C10 Si2 C11 109.27(12)
C4 N1 Si1 133.51(14)
C4 N1 Li1 85.11(15)
Si1 N1 Li1 140.80(12)
C5 N2 C9 116.99(18)
C4 N3 Si2 132.76(14)
C4 N3 Li1 83.86(14)
Si2 N3 Li1 141.42(14)
C13 N4 C16 111.0(2)
C13 N4 C15 111.1(2)
C16 N4 C15 108.8(2)
C13 N4 Li1 103.43(17)
C16 N4 Li1 110.70(18)
C15 N4 Li1 111.79(18)
C18 N5 C17 110.3(2)
C18 N5 C14 109.1(2)
C17 N5 C14 110.4(2)
C18 N5 Li1 114.8(2)
C17 N5 Li1 108.52(18)
C14 N5 Li1 103.54(17)
Si1 C1 H1A 109.5
Si1 C1 H1B 109.5
H1A C1 H1B 109.5
Si1 C1 H1C 109.5
H1A C1 H1C 109.5
H1B C1 H1C 109.5
Si1 C2 H2A 109.5
Si1 C2 H2B 109.5
H2A C2 H2B 109.5
Si1 C2 H2C 109.5
H2A C2 H2C 109.5
H2B C2 H2C 109.5
Si1 C3 H3A 109.5
Si1 C3 H3B 109.5
H3A C3 H3B 109.5
Si1 C3 H3C 109.5
H3A C3 H3C 109.5
H3B C3 H3C 109.5
N1 C4 N3 120.96(17)
N1 C4 C5 119.51(18)
N3 C4 C5 119.53(16)
N1 C4 Li1 60.14(13)
N3 C4 Li1 61.30(12)
C5 C4 Li1 173.25(17)
N2 C5 C6 122.10(18)
N2 C5 C4 117.73(17)
C6 C5 C4 120.17(18)
C5 C6 C7 119.3(2)
C5 C6 H6 120.3
C7 C6 H6 120.3
C8 C7 C6 119.9(2)
C8 C7 H7 120.1
C6 C7 H7 120.1
C7 C8 C9 118.3(2)
C7 C8 H8 120.8
C9 C8 H8 120.8
N2 C9 C8 123.4(2)
N2 C9 H9 118.3
C8 C9 H9 118.3
Si2 C10 H10A 109.5
Si2 C10 H10B 109.5
H10A C10 H10B 109.5
Si2 C10 H10C 109.5
H10A C10 H10C 109.5
H10B C10 H10C 109.5
Si2 C11 H11A 109.5
Si2 C11 H11B 109.5
H11A C11 H11B 109.5
Si2 C11 H11C 109.5
H11A C11 H11C 109.5
H11B C11 H11C 109.5
Si2 C12 H12A 109.5
Si2 C12 H12B 109.5
H12A C12 H12B 109.5
Si2 C12 H12C 109.5
H12A C12 H12C 109.5
H12B C12 H12C 109.5
N4 C13 C14 111.7(2)
N4 C13 H13A 109.3
C14 C13 H13A 109.3
N4 C13 H13B 109.3
C14 C13 H13B 109.3
H13A C13 H13B 107.9
N5 C14 C13 112.5(2)
N5 C14 H14A 109.1
C13 C14 H14A 109.1
N5 C14 H14B 109.1
C13 C14 H14B 109.1
H14A C14 H14B 107.8
N4 C15 H15A 109.5
N4 C15 H15B 109.5
H15A C15 H15B 109.5
N4 C15 H15C 109.5
H15A C15 H15C 109.5
H15B C15 H15C 109.5
N4 C16 H16A 109.5
N4 C16 H16B 109.5
H16A C16 H16B 109.5
N4 C16 H16C 109.5
H16A C16 H16C 109.5
H16B C16 H16C 109.5
N5 C17 H17A 109.5
N5 C17 H17B 109.5
H17A C17 H17B 109.5
N5 C17 H17C 109.5
H17A C17 H17C 109.5
H17B C17 H17C 109.5
N5 C18 H18A 109.5
N5 C18 H18B 109.5
H18A C18 H18B 109.5
N5 C18 H18C 109.5
H18A C18 H18C 109.5
H18B C18 H18C 109.5
N1 Li1 N3 69.41(12)
N1 Li1 N4 115.88(17)
N3 Li1 N4 122.53(19)
N1 Li1 N5 139.5(2)
N3 Li1 N5 128.17(17)
N4 Li1 N5 86.48(14)
N1 Li1 C4 34.75(8)
N3 Li1 C4 34.84(8)
N4 Li1 C4 123.61(17)
N5 Li1 C4 149.66(18)

loop_
_geom_bond_atom_site_label_1
_geom_bond_atom_site_label_2
_geom_bond_distance
Si1 N1 1.7003(16)
Si1 C1 1.866(2)
Si1 C3 1.869(2)
Si1 C2 1.873(2)
Si2 N3 1.7016(16)
Si2 C12 1.858(3)
Si2 C10 1.869(3)
Si2 C11 1.870(2)
N1 C4 1.324(2)
N1 Li1 2.014(4)
N2 C5 1.351(2)
N2 C9 1.356(3)
N3 C4 1.330(2)
N3 Li1 2.042(3)
N4 C13 1.451(3)
N4 C16 1.459(3)
N4 C15 1.463(3)
N4 Li1 2.102(4)
N5 C18 1.452(4)
N5 C17 1.460(3)
N5 C14 1.468(3)
N5 Li1 2.106(4)
C1 H1A 0.9700
C1 H1B 0.9700
C1 H1C 0.9700
C2 H2A 0.9700
C2 H2B 0.9700
C2 H2C 0.9700
C3 H3A 0.9700
C3 H3B 0.9700
C3 H3C 0.9700
C4 C5 1.511(3)
C4 Li1 2.314(4)
C5 C6 1.370(3)
C6 C7 1.374(3)
C6 H6 0.9400
C7 C8 1.360(3)
C7 H7 0.9400
C8 C9 1.370(3)
C8 H8 0.9400
C9 H9 0.9400
C10 H10A 0.9700
C10 H10B 0.9700
C10 H10C 0.9700
C11 H11A 0.9700
C11 H11B 0.9700
C11 H11C 0.9700
C12 H12A 0.9700
C12 H12B 0.9700
C12 H12C 0.9700
C13 C14 1.491(4)
C13 H13A 0.9800
C13 H13B 0.9800
C14 H14A 0.9800
C14 H14B 0.9800
C15 H15A 0.9700
C15 H15B 0.9700
C15 H15C 0.9700
C16 H16A 0.9700
C16 H16B 0.9700
C16 H16C 0.9700
C17 H17A 0.9700
C17 H17B 0.9700
C17 H17C 0.9700
C18 H18A 0.9700
C18 H18B 0.9700
C18 H18C 0.9700

loop_
_geom_torsion_atom_site_label_1
_geom_torsion_atom_site_label_2
_geom_torsion_atom_site_label_3
_geom_torsion_atom_site_label_4
_geom_torsion
C1 Si1 N1 C4 -156.9(2)
C3 Si1 N1 C4 -38.2(2)
C2 Si1 N1 C4 86.0(2)
C1 Si1 N1 Li1 35.2(3)
C3 Si1 N1 Li1 153.9(2)
C2 Si1 N1 Li1 -81.9(2)
C12 Si2 N3 C4 -156.1(2)
C10 Si2 N3 C4 -37.9(2)
C11 Si2 N3 C4 88.0(2)
C12 Si2 N3 Li1 1.7(2)
C10 Si2 N3 Li1 119.9(2)
C11 Si2 N3 Li1 -114.3(2)
Si1 N1 C4 N3 179.57(15)
Li1 N1 C4 N3 -8.0(2)
Si1 N1 C4 C5 -0.2(3)
Li1 N1 C4 C5 172.24(19)
Si1 N1 C4 Li1 -172.4(2)
Si2 N3 C4 N1 174.24(15)
Li1 N3 C4 N1 8.0(2)
Si2 N3 C4 C5 -6.0(3)
Li1 N3 C4 C5 -172.33(19)
Si2 N3 C4 Li1 166.3(2)
C9 N2 C5 C6 0.5(3)
C9 N2 C5 C4 179.6(2)
N1 C4 C5 N2 -62.0(3)
N3 C4 C5 N2 118.3(2)
Li1 C4 C5 N2 23.1(15)
N1 C4 C5 C6 117.1(2)
N3 C4 C5 C6 -62.6(3)
Li1 C4 C5 C6 -157.8(13)
N2 C5 C6 C7 -0.2(3)
C4 C5 C6 C7 -179.2(2)
C5 C6 C7 C8 -0.8(4)
C6 C7 C8 C9 1.2(4)
C5 N2 C9 C8 0.0(4)
C7 C8 C9 N2 -0.9(4)
C16 N4 C13 C14 -77.7(3)
C15 N4 C13 C14 161.2(2)
Li1 N4 C13 C14 41.1(3)
C18 N5 C14 C13 158.8(3)
C17 N5 C14 C13 -79.8(3)
Li1 N5 C14 C13 36.2(3)
N4 C13 C14 N5 -55.8(3)
C4 N1 Li1 N3 4.79(13)
Si1 N1 Li1 N3 176.05(19)
C4 N1 Li1 N4 -112.35(19)
Si1 N1 Li1 N4 58.9(3)
C4 N1 Li1 N5 130.0(3)
Si1 N1 Li1 N5 -58.7(4)
Si1 N1 Li1 C4 171.3(3)
C4 N3 Li1 N1 -4.78(13)
Si2 N3 Li1 N1 -168.57(18)
C4 N3 Li1 N4 103.5(2)
Si2 N3 Li1 N4 -60.3(3)
C4 N3 Li1 N5 -142.4(3)
Si2 N3 Li1 N5 53.8(4)
Si2 N3 Li1 C4 -163.8(3)
C13 N4 Li1 N1 -161.22(19)
C16 N4 Li1 N1 -42.3(3)
C15 N4 Li1 N1 79.1(2)
C13 N4 Li1 N3 117.7(2)
C16 N4 Li1 N3 -123.4(2)
C15 N4 Li1 N3 -2.0(3)
C13 N4 Li1 N5 -16.38(19)
C16 N4 Li1 N5 102.51(19)
C15 N4 Li1 N5 -136.02(19)
C13 N4 Li1 C4 159.5(2)
C16 N4 Li1 C4 -81.6(2)
C15 N4 Li1 C4 39.9(3)
C18 N5 Li1 N1 -2.1(3)
C17 N5 Li1 N1 -126.0(3)
C14 N5 Li1 N1 116.7(3)
C18 N5 Li1 N3 101.3(3)
C17 N5 Li1 N3 -22.6(3)
C14 N5 Li1 N3 -139.9(3)
C18 N5 Li1 N4 -129.1(2)
C17 N5 Li1 N4 107.0(2)
C14 N5 Li1 N4 -10.3(2)
C18 N5 Li1 C4 57.7(4)
C17 N5 Li1 C4 -66.2(4)
C14 N5 Li1 C4 176.5(3)
N3 C4 Li1 N1 172.1(2)
C5 C4 Li1 N1 -88.9(14)
N1 C4 Li1 N3 -172.1(2)
C5 C4 Li1 N3 98.9(14)
N1 C4 Li1 N4 87.8(2)
N3 C4 Li1 N4 -100.1(2)
C5 C4 Li1 N4 -1.1(15)
N1 C4 Li1 N5 -100.4(4)
N3 C4 Li1 N5 71.8(4)
C5 C4 Li1 N5 170.7(12)
